data_4306633
loop_
_publ_author_name
'Lihua Liu'
'Lev N. Zakharov'
'James A. Golen'
'Arnold L. Rheingold'
'Tracy A. Hanna'

_publ_section_title
;
Synthesis and Characterization of Bismuth(III) and Antimony(III) Calixarene
Complexes
;
_journal_name_full 'Inorganic Chemistry'
_journal_page_first 11143
_journal_page_last 11153
_journal_paper_doi 10.1021/ic801445m
_journal_volume 47
_journal_year 2008
_chemical_formula_sum 'C32 H32 Cl2 O6 S2 Sb2'
_chemical_formula_weight 891.10
_chemical_name_systematic
; 
 ? 
;
_space_group_IT_number 14
_symmetry_cell_setting monoclinic
_symmetry_space_group_name_Hall '-P 2yn'
_symmetry_space_group_name_H-M 'P 1 21/n 1'
_atom_sites_solution_hydrogens geom
_atom_sites_solution_primary direct
_atom_sites_solution_secondary difmap
_audit_creation_method SHELXLTL
_cell_angle_alpha 90.00
_cell_angle_beta 98.8210(10)
_cell_angle_gamma 90.00
_cell_formula_units_Z 2
_cell_length_a 9.5564(4)
_cell_length_b 15.8074(7)
_cell_length_c 11.0846(5)
_cell_measurement_reflns_used 9205
_cell_measurement_temperature 213(2)
_cell_measurement_theta_max 28.17
_cell_measurement_theta_min 2.26
_cell_volume 1654.65(13)
_computing_cell_refinement 'Bruker SMART'
_computing_data_collection 'Bruker SMART'
_computing_data_reduction 'Bruker SAINT'
_computing_molecular_graphics 'Bruker SHELXTL'
_computing_publication_material 'Bruker SHELXTL'
_computing_structure_refinement 'Bruker SHELXTL'
_computing_structure_solution 'Bruker SHELXTL'
_diffrn_ambient_temperature 213(2)
_diffrn_measured_fraction_theta_full 0.956
_diffrn_measured_fraction_theta_max 0.956
_diffrn_measurement_device_type 'CCD area detector Bruker Apex'
_diffrn_measurement_method 'phi and omega scans'
_diffrn_radiation_monochromator graphite
_diffrn_radiation_source 'fine-focus sealed tube'
_diffrn_radiation_type MoK\a
_diffrn_radiation_wavelength 0.71073
_diffrn_reflns_av_R_equivalents 0.0230
_diffrn_reflns_av_sigmaI/netI 0.0241
_diffrn_reflns_limit_h_max 12
_diffrn_reflns_limit_h_min -11
_diffrn_reflns_limit_k_max 20
_diffrn_reflns_limit_k_min -19
_diffrn_reflns_limit_l_max 14
_diffrn_reflns_limit_l_min -14
_diffrn_reflns_number 11769
_diffrn_reflns_theta_full 28.17
_diffrn_reflns_theta_max 28.17
_diffrn_reflns_theta_min 2.26
_exptl_absorpt_coefficient_mu 1.963
_exptl_absorpt_correction_T_max 1.000
_exptl_absorpt_correction_T_min 0.806
_exptl_absorpt_correction_type multi-scan
_exptl_absorpt_process_details SADABS
_exptl_crystal_colour Colorless
_exptl_crystal_density_diffrn 1.789
_exptl_crystal_density_meas 0
_exptl_crystal_density_method 'not measured'
_exptl_crystal_description Block
_exptl_crystal_F_000 880
_exptl_crystal_size_max 0.15
_exptl_crystal_size_mid 0.10
_exptl_crystal_size_min 0.08
_refine_diff_density_max 2.564
_refine_diff_density_min -0.353
_refine_diff_density_rms 0.095
_refine_ls_extinction_method none
_refine_ls_goodness_of_fit_ref 1.102
_refine_ls_hydrogen_treatment refall
_refine_ls_matrix_type full
_refine_ls_number_parameters 263
_refine_ls_number_reflns 3881
_refine_ls_number_restraints 0
_refine_ls_restrained_S_all 1.102
_refine_ls_R_factor_all 0.0331
_refine_ls_R_factor_gt 0.0315
_refine_ls_shift/su_max 0.002
_refine_ls_shift/su_mean 0.000
_refine_ls_structure_factor_coef Fsqd
_refine_ls_weighting_details 'calc w=1/[\s^2^(Fo^2^)+(0.0385P)^2^+2.4379P] where P=(Fo^2^+2Fc^2^)/3'
_refine_ls_weighting_scheme calc
_refine_ls_wR_factor_gt 0.0787
_refine_ls_wR_factor_ref 0.0797
_reflns_number_gt 3722
_reflns_number_total 3881
_reflns_threshold_expression >2sigma(I)
_cod_data_source_file ic801445m_si_001_3.cif
_cod_data_source_block tcu49
_cod_depositor_comments
;
The following automatic conversions were performed:
'_symmetry_cell_setting' value 'Monoclinic' changed to 'monoclinic'
according to '/home/saulius/struct/CIF-dictionaries/cif_core.dic'
dictionary named 'cif_core.dic' version 2.4.1 from
2010-06-29.

'_exptl_absorpt_correction_type' value 'Multi-scan' changed
to 'multi-scan' according to
'/home/saulius/struct/CIF-dictionaries/cif_core.dic' dictionary named
'cif_core.dic' version 2.4.1 from 2010-06-29.

Automatic conversion script
Id: cif_fix_enum 1527 2010-12-29 10:47:43Z saulius 
;
_cod_database_code 4306633

loop_
_symmetry_equiv_pos_as_xyz
'x, y, z'
'-x+1/2, y+1/2, -z+1/2'
'-x, -y, -z'
'x-1/2, -y-1/2, z-1/2'

loop_
_atom_site_label
_atom_site_type_symbol
_atom_site_fract_x
_atom_site_fract_y
_atom_site_fract_z
_atom_site_U_iso_or_equiv
_atom_site_adp_type
_atom_site_occupancy
_atom_site_symmetry_multiplicity
_atom_site_calc_flag
_atom_site_refinement_flags
_atom_site_disorder_assembly
_atom_site_disorder_group
Sb1 Sb 0.580416(19) -0.023906(11) 0.357265(16) 0.02264(8) Uani 1 1 d . . .
Cl1 Cl 0.78981(8) -0.11086(6) 0.34703(8) 0.03746(18) Uani 1 1 d . . .
S1 S 0.53753(13) -0.13737(6) 0.08587(8) 0.0451(2) Uani 1 1 d . . .
O1 O 0.5410(2) 0.12651(13) 0.64655(18) 0.0242(4) Uani 1 1 d . . .
O2 O 0.3885(2) 0.03486(12) 0.45425(19) 0.0230(4) Uani 1 1 d . . .
O3 O 0.5259(3) -0.05098(15) 0.1417(2) 0.0361(5) Uani 1 1 d . . .
C1 C 0.7560(3) 0.11756(19) 0.5632(3) 0.0271(6) Uani 1 1 d . . .
C2 C 0.8302(4) 0.1349(2) 0.4674(3) 0.0341(7) Uani 1 1 d . . .
C3 C 0.7655(4) 0.1778(2) 0.3643(3) 0.0366(7) Uani 1 1 d . . .
C4 C 0.6276(4) 0.2040(2) 0.3561(3) 0.0337(7) Uani 1 1 d . . .
C5 C 0.5483(3) 0.18677(17) 0.4492(3) 0.0264(6) Uani 1 1 d . . .
C6 C 0.6142(3) 0.14394(17) 0.5526(3) 0.0239(5) Uani 1 1 d . . .
C7 C 0.3955(3) 0.21479(19) 0.4380(3) 0.0301(6) Uani 1 1 d . . .
C8 C 0.2851(3) 0.16038(19) 0.3611(3) 0.0270(6) Uani 1 1 d . . .
C9 C 0.1797(4) 0.1970(2) 0.2765(3) 0.0342(7) Uani 1 1 d . . .
C10 C 0.0749(4) 0.1476(2) 0.2109(3) 0.0383(8) Uani 1 1 d . . .
C11 C 0.0725(3) 0.0617(2) 0.2286(3) 0.0362(7) Uani 1 1 d . . .
C12 C 0.1765(3) 0.02161(19) 0.3112(3) 0.0276(6) Uani 1 1 d . . .
C13 C 0.2809(3) 0.07212(19) 0.3759(3) 0.0241(5) Uani 1 1 d . . .
C14 C 0.1731(3) -0.0752(2) 0.3208(3) 0.0305(6) Uani 1 1 d . . .
C15 C 0.3841(8) -0.1444(4) -0.0266(5) 0.0759(18) Uani 1 1 d . . .
C16 C 0.6656(8) -0.1249(4) -0.0135(6) 0.0718(17) Uani 1 1 d . . .
H2 H 0.917(5) 0.116(3) 0.470(4) 0.050(12) Uiso 1 1 d . . .
H3 H 0.807(4) 0.186(2) 0.304(4) 0.031(9) Uiso 1 1 d . . .
H4 H 0.584(4) 0.237(2) 0.280(4) 0.037(10) Uiso 1 1 d . . .
H7A H 0.385(4) 0.273(3) 0.403(4) 0.045(11) Uiso 1 1 d . . .
H7B H 0.368(4) 0.217(2) 0.516(4) 0.033(9) Uiso 1 1 d . . .
H9 H 0.186(4) 0.254(3) 0.269(3) 0.035(10) Uiso 1 1 d . . .
H10 H 0.007(4) 0.174(3) 0.154(4) 0.043(11) Uiso 1 1 d . . .
H11 H 0.002(5) 0.030(3) 0.181(4) 0.046(12) Uiso 1 1 d . . .
H14A H 0.206(4) -0.095(3) 0.265(4) 0.034(10) Uiso 1 1 d . . .
H14B H 0.084(4) -0.092(2) 0.309(4) 0.034(10) Uiso 1 1 d . . .
H15A H 0.389(7) -0.200(5) -0.066(6) 0.10(2) Uiso 1 1 d . . .
H15B H 0.319(7) -0.136(4) 0.020(6) 0.10(2) Uiso 1 1 d . . .
H15C H 0.381(5) -0.102(3) -0.089(5) 0.054(13) Uiso 1 1 d . . .
H16A H 0.677(8) -0.172(5) -0.046(6) 0.11(2) Uiso 1 1 d . . .
H16B H 0.756(7) -0.112(4) 0.040(6) 0.09(2) Uiso 1 1 d . . .
H16C H 0.648(5) -0.079(4) -0.056(5) 0.060(15) Uiso 1 1 d . . .

loop_
_atom_site_aniso_label
_atom_site_aniso_U_11
_atom_site_aniso_U_22
_atom_site_aniso_U_33
_atom_site_aniso_U_23
_atom_site_aniso_U_13
_atom_site_aniso_U_12
Sb1 0.02785(11) 0.01917(11) 0.02108(12) -0.00023(6) 0.00433(8) -0.00077(6)
Cl1 0.0312(4) 0.0432(5) 0.0392(4) -0.0011(3) 0.0092(3) 0.0076(3)
S1 0.0817(7) 0.0283(4) 0.0288(4) -0.0013(3) 0.0199(4) -0.0018(4)
O1 0.0331(10) 0.0200(9) 0.0202(9) -0.0031(7) 0.0066(8) -0.0040(8)
O2 0.0269(10) 0.0191(9) 0.0219(10) 0.0003(7) -0.0002(8) 0.0033(7)
O3 0.0560(14) 0.0291(11) 0.0235(11) -0.0014(9) 0.0068(10) -0.0008(11)
C1 0.0295(13) 0.0214(13) 0.0300(15) -0.0041(12) 0.0032(11) -0.0037(11)
C2 0.0313(15) 0.0298(16) 0.0423(18) -0.0039(14) 0.0097(14) -0.0062(13)
C3 0.0451(18) 0.0339(18) 0.0338(17) 0.0001(14) 0.0158(15) -0.0091(14)
C4 0.0478(18) 0.0238(15) 0.0298(16) 0.0034(12) 0.0070(14) -0.0074(13)
C5 0.0362(15) 0.0154(12) 0.0276(14) -0.0022(11) 0.0051(12) -0.0034(11)
C6 0.0309(13) 0.0175(13) 0.0235(13) -0.0042(10) 0.0047(11) -0.0049(10)
C7 0.0402(16) 0.0188(14) 0.0310(16) 0.0004(12) 0.0049(13) 0.0022(12)
C8 0.0321(14) 0.0265(14) 0.0227(14) 0.0021(11) 0.0045(11) 0.0040(12)
C9 0.0380(16) 0.0315(17) 0.0330(17) 0.0091(13) 0.0054(13) 0.0080(13)
C10 0.0350(16) 0.047(2) 0.0314(17) 0.0116(15) -0.0002(13) 0.0133(15)
C11 0.0294(15) 0.045(2) 0.0314(17) 0.0022(15) -0.0032(13) -0.0005(14)
C12 0.0268(13) 0.0306(16) 0.0255(15) 0.0013(11) 0.0039(11) 0.0020(11)
C13 0.0256(12) 0.0252(14) 0.0212(13) 0.0010(11) 0.0028(10) 0.0058(11)
C14 0.0258(14) 0.0338(17) 0.0305(16) -0.0025(13) -0.0007(12) -0.0015(12)
C15 0.113(5) 0.073(4) 0.039(3) -0.009(3) 0.004(3) -0.044(4)
C16 0.108(5) 0.062(3) 0.057(3) 0.012(3) 0.048(3) 0.025(3)

loop_
_atom_type_symbol
_atom_type_description
_atom_type_scat_dispersion_real
_atom_type_scat_dispersion_imag
_atom_type_scat_source
C C 0.0033 0.0016 'International Tables Vol C Tables 4.2.6.8 and 6.1.1.4'
H H 0.0000 0.0000 'International Tables Vol C Tables 4.2.6.8 and 6.1.1.4'
O O 0.0106 0.0060 'International Tables Vol C Tables 4.2.6.8 and 6.1.1.4'
Cl Cl 0.1484 0.1585 'International Tables Vol C Tables 4.2.6.8 and 6.1.1.4'
Sb Sb -0.5866 1.5461 'International Tables Vol C Tables 4.2.6.8 and 6.1.1.4'
S S 0.1246 0.1234 'International Tables Vol C Tables 4.2.6.8 and 6.1.1.4'

loop_
_geom_angle_atom_site_label_1
_geom_angle_atom_site_label_2
_geom_angle_atom_site_label_3
_geom_angle
_geom_angle_site_symmetry_1
_geom_angle_site_symmetry_3
_geom_angle_publ_flag
O1 Sb1 O2 86.92(8) 3_656 3_656 ?
O1 Sb1 O3 78.29(8) 3_656 . ?
O2 Sb1 O3 164.33(8) 3_656 . ?
O1 Sb1 Cl1 91.12(6) 3_656 . ?
O2 Sb1 Cl1 90.46(6) 3_656 . ?
O3 Sb1 Cl1 84.72(6) . . ?
O1 Sb1 O2 81.08(7) 3_656 . ?
O2 Sb1 O2 65.79(8) 3_656 . ?
O3 Sb1 O2 116.19(8) . . ?
Cl1 Sb1 O2 155.22(5) . . ?
O3 S1 C15 103.9(3) . . ?
O3 S1 C16 104.7(3) . . ?
C15 S1 C16 98.3(3) . . ?
C6 O1 Sb1 120.81(16) . 3_656 ?
C13 O2 Sb1 130.66(17) . 3_656 ?
C13 O2 Sb1 115.09(16) . . ?
Sb1 O2 Sb1 114.21(8) 3_656 . ?
S1 O3 Sb1 123.35(13) . . ?
C2 C1 C6 118.5(3) . . ?
C2 C1 C14 121.4(3) . 3_656 ?
C6 C1 C14 120.1(3) . 3_656 ?
C3 C2 C1 120.6(3) . . ?
C3 C2 H2 120(3) . . ?
C1 C2 H2 120(3) . . ?
C4 C3 C2 120.3(3) . . ?
C4 C3 H3 118(3) . . ?
C2 C3 H3 122(3) . . ?
C3 C4 C5 121.1(3) . . ?
C3 C4 H4 118(2) . . ?
C5 C4 H4 121(2) . . ?
C6 C5 C4 118.3(3) . . ?
C6 C5 C7 121.2(3) . . ?
C4 C5 C7 120.6(3) . . ?
O1 C6 C5 120.3(3) . . ?
O1 C6 C1 118.4(3) . . ?
C5 C6 C1 121.3(3) . . ?
C5 C7 C8 117.3(3) . . ?
C5 C7 H7A 110(2) . . ?
C8 C7 H7A 106(2) . . ?
C5 C7 H7B 110(2) . . ?
C8 C7 H7B 105(2) . . ?
H7A C7 H7B 108(3) . . ?
C9 C8 C13 117.4(3) . . ?
C9 C8 C7 120.8(3) . . ?
C13 C8 C7 121.8(3) . . ?
C10 C9 C8 120.7(3) . . ?
C10 C9 H9 124(2) . . ?
C8 C9 H9 115(2) . . ?
C11 C10 C9 120.6(3) . . ?
C11 C10 H10 121(3) . . ?
C9 C10 H10 118(3) . . ?
C10 C11 C12 121.1(3) . . ?
C10 C11 H11 118(3) . . ?
C12 C11 H11 120(3) . . ?
C13 C12 C11 117.4(3) . . ?
C13 C12 C14 124.0(3) . . ?
C11 C12 C14 118.5(3) . . ?
O2 C13 C12 119.3(3) . . ?
O2 C13 C8 117.8(3) . . ?
C12 C13 C8 122.8(3) . . ?
C1 C14 C12 119.3(3) 3_656 . ?
C1 C14 H14A 108(3) 3_656 . ?
C12 C14 H14A 109(3) . . ?
C1 C14 H14B 107(3) 3_656 . ?
C12 C14 H14B 108(3) . . ?
H14A C14 H14B 104(4) . . ?
S1 C15 H15A 106(4) . . ?
S1 C15 H15B 99(4) . . ?
H15A C15 H15B 119(6) . . ?
S1 C15 H15C 113(3) . . ?
H15A C15 H15C 107(5) . . ?
H15B C15 H15C 111(6) . . ?
S1 C16 H16A 108(5) . . ?
S1 C16 H16B 106(4) . . ?
H16A C16 H16B 106(6) . . ?
S1 C16 H16C 109(3) . . ?
H16A C16 H16C 123(6) . . ?
H16B C16 H16C 103(5) . . ?

loop_
_geom_bond_atom_site_label_1
_geom_bond_atom_site_label_2
_geom_bond_distance
_geom_bond_site_symmetry_2
_geom_bond_publ_flag
Sb1 O1 1.991(2) 3_656 ?
Sb1 O2 2.072(2) 3_656 ?
Sb1 O3 2.405(2) . ?
Sb1 Cl1 2.4446(8) . ?
Sb1 O2 2.447(2) . ?
S1 O3 1.510(3) . ?
S1 C15 1.776(6) . ?
S1 C16 1.779(5) . ?
O1 C6 1.368(3) . ?
O1 Sb1 1.991(2) 3_656 ?
O2 C13 1.373(3) . ?
O2 Sb1 2.072(2) 3_656 ?
C1 C2 1.392(5) . ?
C1 C6 1.405(4) . ?
C1 C14 1.515(4) 3_656 ?
C2 C3 1.390(5) . ?
C2 H2 0.87(5) . ?
C3 C4 1.371(5) . ?
C3 H3 0.84(4) . ?
C4 C5 1.398(4) . ?
C4 H4 1.02(4) . ?
C5 C6 1.396(4) . ?
C5 C7 1.513(4) . ?
C7 C8 1.518(4) . ?
C7 H7A 0.99(4) . ?
C7 H7B 0.94(4) . ?
C8 C9 1.392(4) . ?
C8 C13 1.406(4) . ?
C9 C10 1.385(5) . ?
C9 H9 0.90(4) . ?
C10 C11 1.373(5) . ?
C10 H10 0.93(4) . ?
C11 C12 1.396(4) . ?
C11 H11 0.93(5) . ?
C12 C13 1.388(4) . ?
C12 C14 1.534(5) . ?
C14 C1 1.515(4) 3_656 ?
C14 H14A 0.80(4) . ?
C14 H14B 0.88(4) . ?
C15 H15A 0.99(7) . ?
C15 H15B 0.88(7) . ?
C15 H15C 0.95(5) . ?
C16 H16A 0.83(7) . ?
C16 H16B 0.99(7) . ?
C16 H16C 0.87(6) . ?
